data_4330528
loop_
_publ_author_name
'Angelos B. Canaj'
'Demetrios I. Tzimopoulos'
'Aggelos Philippidis'
'George E. Kostakis'
'Constantinos J. Milios'

_publ_section_title
;
 Employment of a New Tripodal Ligand for the Synthesis of Cobalt(II/III),
 Nickel(II), and Copper(II) Clusters: Magnetic, Optical, and Thermal
 Properties
;
_journal_name_full 'Inorganic Chemistry'
_journal_page_first 10461
_journal_page_last 10470
_journal_paper_doi 10.1021/ic301744e
_journal_volume 51
_journal_year 2012
_chemical_formula_moiety 'C73 H68 Co5 N4 O16,  8.5(C H4 O)'
_chemical_formula_sum 'C81.5 H102 Co5 N4 O24.5'
_chemical_formula_weight 1824.32
_chemical_name_systematic
; 
 ? 
;
_space_group_IT_number 14
_symmetry_cell_setting monoclinic
_symmetry_space_group_name_Hall '-P 2yn'
_symmetry_space_group_name_H-M 'P 1 21/n 1'
_atom_sites_solution_hydrogens geom
_atom_sites_solution_primary direct
_atom_sites_solution_secondary difmap
_audit_creation_method SHELXL-97
_cell_angle_alpha 90.00
_cell_angle_beta 91.442(11)
_cell_angle_gamma 90.00
_cell_formula_units_Z 4
_cell_length_a 16.093(2)
_cell_length_b 18.4290(14)
_cell_length_c 29.824(4)
_cell_measurement_reflns_used 14439
_cell_measurement_temperature 180(2)
_cell_measurement_theta_max 22.59
_cell_measurement_theta_min 1.30
_cell_volume 8842.3(18)
_computing_structure_refinement 'SHELXL-97 (Sheldrick, 2008)'
_computing_structure_solution 'SHELXS-97 (Sheldrick, 2008)'
_diffrn_ambient_temperature 180(2)
_diffrn_detector 'image plate ( 34 cm diameter )'
_diffrn_detector_type STOE
_diffrn_measured_fraction_theta_full 0.983
_diffrn_measured_fraction_theta_max 0.983
_diffrn_measurement_device '2-circle goniometer'
_diffrn_measurement_device_type 'STOE IPDS 2'
_diffrn_radiation_monochromator graphite
_diffrn_radiation_source 'fine-focus sealed tube'
_diffrn_radiation_type MoK\a
_diffrn_radiation_wavelength 0.71073
_diffrn_reflns_av_R_equivalents 0.1169
_diffrn_reflns_av_sigmaI/netI 0.1866
_diffrn_reflns_limit_h_max 19
_diffrn_reflns_limit_h_min -19
_diffrn_reflns_limit_k_max 19
_diffrn_reflns_limit_k_min -22
_diffrn_reflns_limit_l_max 35
_diffrn_reflns_limit_l_min -30
_diffrn_reflns_number 41941
_diffrn_reflns_theta_full 25.20
_diffrn_reflns_theta_max 25.20
_diffrn_reflns_theta_min 1.30
_exptl_absorpt_coefficient_mu 0.992
_exptl_absorpt_correction_T_max 0.961
_exptl_absorpt_correction_T_min 0.909
_exptl_absorpt_correction_type multi-scan
_exptl_absorpt_process_details 'XPREP in SHELXTL 6.14 (BrukerAXS Inc., 2003)'
_exptl_crystal_colour orange
_exptl_crystal_density_diffrn 1.370
_exptl_crystal_description plate
_exptl_crystal_F_000 3800
_exptl_crystal_size_max 0.12
_exptl_crystal_size_mid 0.08
_exptl_crystal_size_min 0.04
_refine_diff_density_max 0.624
_refine_diff_density_min -0.342
_refine_diff_density_rms 0.080
_refine_ls_extinction_method none
_refine_ls_goodness_of_fit_ref 1.010
_refine_ls_hydrogen_treatment constr
_refine_ls_matrix_type full
_refine_ls_number_parameters 1063
_refine_ls_number_reflns 15644
_refine_ls_number_restraints 0
_refine_ls_restrained_S_all 1.010
_refine_ls_R_factor_all 0.2023
_refine_ls_R_factor_gt 0.0850
_refine_ls_shift/su_max 0.001
_refine_ls_shift/su_mean 0.000
_refine_ls_structure_factor_coef Fsqd
_refine_ls_weighting_details 'calc w=1/[\s^2^(Fo^2^)+(0.0500P)^2^] where P=(Fo^2^+2Fc^2^)/3'
_refine_ls_weighting_scheme calc
_refine_ls_wR_factor_gt 0.1528
_refine_ls_wR_factor_ref 0.1884
_reflns_number_gt 6434
_reflns_number_total 15644
_reflns_threshold_expression >2sigma(I)
_cod_data_source_file ic301744e_si_002_1.cif
_cod_data_source_block at320
_cod_original_cell_volume 8842.1(17)
_cod_original_sg_symbol_H-M 'P 21/n'
_cod_original_formula_sum 'C81.50 H102 Co5 N4 O24.50'
_cod_database_code 4330528

loop_
_symmetry_equiv_pos_as_xyz
'x, y, z'
'-x+1/2, y+1/2, -z+1/2'
'-x, -y, -z'
'x-1/2, -y-1/2, z-1/2'

loop_
_atom_site_label
_atom_site_type_symbol
_atom_site_fract_x
_atom_site_fract_y
_atom_site_fract_z
_atom_site_U_iso_or_equiv
_atom_site_adp_type
_atom_site_occupancy
_atom_site_symmetry_multiplicity
_atom_site_calc_flag
_atom_site_refinement_flags
_atom_site_disorder_assembly
_atom_site_disorder_group
Co1 Co 0.23135(8) 0.27126(7) 0.39292(4) 0.0527(3) Uani 1 1 d . A .
Co3 Co 0.33350(8) 0.40354(7) 0.31353(4) 0.0527(3) Uani 1 1 d . . .
Co5 Co 0.49774(7) 0.53775(7) 0.27551(4) 0.0504(3) Uani 1 1 d . . .
Co2 Co 0.40357(8) 0.33097(7) 0.39154(4) 0.0542(4) Uani 1 1 d . A .
Co4 Co 0.45267(8) 0.48510(7) 0.36622(4) 0.0531(4) Uani 1 1 d . A .
O1 O 0.3045(3) 0.3010(3) 0.3462(2) 0.0519(16) Uani 1 1 d . A .
O2 O 0.4560(4) 0.2259(4) 0.3855(2) 0.0666(19) Uani 1 1 d . A .
H2 H 0.5068 0.2208 0.3920 0.100 Uiso 1 1 calc R . .
O3 O 0.1637(4) 0.2383(4) 0.4398(2) 0.0613(17) Uani 1 1 d . . .
O4 O 0.3451(4) 0.4351(3) 0.3821(2) 0.0500(16) Uani 1 1 d . A .
O5 O 0.3171(4) 0.3015(3) 0.4348(2) 0.0553(16) Uani 1 1 d . . .
O6 O 0.1489(4) 0.2413(3) 0.3502(2) 0.0543(17) Uani 1 1 d . . .
O7 O 0.4547(3) 0.3769(3) 0.3372(2) 0.0530(16) Uani 1 1 d . A .
O8 O 0.5512(3) 0.5129(3) 0.3306(2) 0.0550(16) Uani 1 1 d . A .
O9 O 0.4438(4) 0.5632(3) 0.2208(2) 0.0549(17) Uani 1 1 d . A .
O10 O 0.3938(3) 0.5072(3) 0.3017(2) 0.0524(16) Uani 1 1 d . A .
O11 O 0.4229(4) 0.5899(4) 0.3888(2) 0.0600(17) Uani 1 1 d . A .
H11 H 0.4686 0.6072 0.3980 0.090 Uiso 1 1 calc R . .
O12 O 0.5998(4) 0.5724(3) 0.2537(2) 0.0556(17) Uani 1 1 d . A .
O14 O 0.5182(4) 0.4705(4) 0.4249(2) 0.068(2) Uani 1 1 d . . .
O15 O 0.4916(4) 0.3530(4) 0.4401(2) 0.0627(18) Uani 1 1 d . . .
N1 N 0.2862(4) 0.1802(4) 0.3868(3) 0.0492(19) Uani 1 1 d . . .
N2 N 0.1846(5) 0.3631(4) 0.3997(3) 0.051(2) Uani 1 1 d . . .
N3 N 0.5266(4) 0.4448(4) 0.2565(3) 0.0454(18) Uani 1 1 d . A .
N4 N 0.4702(5) 0.6280(4) 0.3004(3) 0.053(2) Uani 1 1 d . A .
C1 C 0.3162(6) 0.2421(5) 0.3170(3) 0.058(3) Uani 1 1 d . . .
H1A H 0.3627 0.2527 0.2968 0.070 Uiso 1 1 calc R A .
H1B H 0.2653 0.2343 0.2983 0.070 Uiso 1 1 calc R . .
C2 C 0.3364(6) 0.1718(6) 0.3454(4) 0.065(3) Uani 1 1 d . A .
C3 C 0.4280(6) 0.1660(6) 0.3592(4) 0.064(3) Uani 1 1 d . . .
H3A H 0.4369 0.1207 0.3765 0.077 Uiso 1 1 calc R A .
H3B H 0.4617 0.1629 0.3319 0.077 Uiso 1 1 calc R . .
C4 C 0.3099(6) 0.1058(5) 0.3186(4) 0.068(3) Uani 1 1 d . . .
H4A H 0.2501 0.1085 0.3116 0.102 Uiso 1 1 calc R A .
H4B H 0.3217 0.0619 0.3361 0.102 Uiso 1 1 calc R . .
H4C H 0.3405 0.1041 0.2906 0.102 Uiso 1 1 calc R . .
C5 C 0.2880(6) 0.1308(5) 0.4163(4) 0.059(3) Uani 1 1 d . A .
H5A H 0.3223 0.0900 0.4107 0.071 Uiso 1 1 calc R . .
C6 C 0.2429(7) 0.1303(5) 0.4580(4) 0.064(3) Uani 1 1 d . . .
C7 C 0.1816(7) 0.1810(6) 0.4657(4) 0.069(3) Uani 1 1 d . A .
C8 C 0.1259(7) 0.1699(7) 0.5023(4) 0.081(3) Uani 1 1 d . . .
H8A H 0.0822 0.2036 0.5067 0.097 Uiso 1 1 calc R A .
C9 C 0.1341(9) 0.1146(7) 0.5293(4) 0.095(4) Uani 1 1 d . A .
H9A H 0.0959 0.1089 0.5528 0.114 Uiso 1 1 calc R . .
C10 C 0.1974(10) 0.0638(7) 0.5247(4) 0.094(4) Uani 1 1 d . . .
C11 C 0.2082(12) 0.0029(9) 0.5535(5) 0.137(6) Uani 1 1 d . A .
H11A H 0.1687 -0.0045 0.5762 0.164 Uiso 1 1 calc R . .
C12 C 0.2706(15) -0.0446(9) 0.5506(6) 0.160(9) Uani 1 1 d . . .
H12A H 0.2759 -0.0837 0.5712 0.192 Uiso 1 1 calc R A .
C13 C 0.3284(12) -0.0358(8) 0.5164(6) 0.138(6) Uani 1 1 d . A .
H13A H 0.3729 -0.0692 0.5139 0.166 Uiso 1 1 calc R . .
C14 C 0.3206(10) 0.0222(7) 0.4861(4) 0.108(5) Uani 1 1 d . . .
H14A H 0.3599 0.0276 0.4631 0.129 Uiso 1 1 calc R A .
C15 C 0.2557(8) 0.0722(6) 0.4892(4) 0.079(3) Uani 1 1 d . A .
C16 C 0.2846(6) 0.3566(6) 0.4614(3) 0.060(3) Uani 1 1 d . A .
H16A H 0.3309 0.3825 0.4769 0.072 Uiso 1 1 calc R . .
H16B H 0.2493 0.3348 0.4845 0.072 Uiso 1 1 calc R . .
C17 C 0.2325(6) 0.4114(5) 0.4335(3) 0.052(2) Uani 1 1 d . A .
C18 C 0.2846(6) 0.4653(5) 0.4089(3) 0.056(3) Uani 1 1 d . . .
H18A H 0.2473 0.4956 0.3898 0.067 Uiso 1 1 calc R A .
H18B H 0.3122 0.4977 0.4311 0.067 Uiso 1 1 calc R . .
C19 C 0.1741(6) 0.4505(6) 0.4649(3) 0.065(3) Uani 1 1 d . . .
H19A H 0.1407 0.4147 0.4807 0.098 Uiso 1 1 calc R A .
H19B H 0.1374 0.4827 0.4474 0.098 Uiso 1 1 calc R . .
H19C H 0.2067 0.4791 0.4867 0.098 Uiso 1 1 calc R . .
C20 C 0.1206(5) 0.3895(5) 0.3798(3) 0.051(2) Uani 1 1 d . A .
H20A H 0.1059 0.4379 0.3870 0.061 Uiso 1 1 calc R . .
C21 C 0.0680(5) 0.3520(5) 0.3471(3) 0.049(2) Uani 1 1 d . . .
C22 C 0.0861(5) 0.2799(5) 0.3355(3) 0.048(2) Uani 1 1 d . A .
C23 C 0.0299(6) 0.2416(6) 0.3056(3) 0.060(3) Uani 1 1 d . . .
H23A H 0.0397 0.1922 0.2984 0.072 Uiso 1 1 calc R A .
C24 C -0.0377(6) 0.2768(6) 0.2877(4) 0.063(3) Uani 1 1 d . A .
H24 H -0.0739 0.2507 0.2678 0.075 Uiso 1 1 calc R . .
C25 C -0.0569(5) 0.3503(5) 0.2971(4) 0.059(3) Uani 1 1 d . . .
C26 C -0.1246(6) 0.3840(7) 0.2776(4) 0.088(4) Uani 1 1 d . A .
H26A H -0.1590 0.3568 0.2574 0.106 Uiso 1 1 calc R . .
C27 C -0.1452(7) 0.4544(7) 0.2856(5) 0.100(5) Uani 1 1 d . . .
H27A H -0.1918 0.4768 0.2712 0.120 Uiso 1 1 calc R A .
C28 C -0.0942(7) 0.4916(7) 0.3160(5) 0.105(5) Uani 1 1 d . A .
H28A H -0.1070 0.5405 0.3229 0.126 Uiso 1 1 calc R . .
C29 C -0.0245(6) 0.4593(6) 0.3368(4) 0.079(3) Uani 1 1 d . . .
H29A H 0.0094 0.4869 0.3570 0.094 Uiso 1 1 calc R A .
C30 C -0.0041(6) 0.3872(5) 0.3283(4) 0.059(3) Uani 1 1 d . A .
C31 C 0.5177(6) 0.3466(5) 0.3120(3) 0.060(3) Uani 1 1 d . . .
H31A H 0.4919 0.3161 0.2881 0.072 Uiso 1 1 calc R A .
H31B H 0.5517 0.3143 0.3316 0.072 Uiso 1 1 calc R . .
C32 C 0.5756(6) 0.4021(5) 0.2900(3) 0.056(3) Uani 1 1 d . A .
C33 C 0.6100(5) 0.4571(6) 0.3230(3) 0.062(3) Uani 1 1 d . . .
H33A H 0.6244 0.4327 0.3518 0.074 Uiso 1 1 calc R A .
H33B H 0.6615 0.4786 0.3113 0.074 Uiso 1 1 calc R . .
C34 C 0.6474(5) 0.3591(6) 0.2693(4) 0.066(3) Uani 1 1 d . . .
H34A H 0.6297 0.3089 0.2639 0.100 Uiso 1 1 calc R A .
H34B H 0.6957 0.3596 0.2899 0.100 Uiso 1 1 calc R . .
H34C H 0.6624 0.3816 0.2408 0.100 Uiso 1 1 calc R . .
C35 C 0.5087(5) 0.4173(5) 0.2170(3) 0.053(2) Uani 1 1 d . . .
H35A H 0.5252 0.3684 0.2124 0.063 Uiso 1 1 calc R A .
C36 C 0.4673(5) 0.4521(5) 0.1804(3) 0.045(2) Uani 1 1 d . A .
C37 C 0.4391(5) 0.5254(5) 0.1844(3) 0.050(2) Uani 1 1 d . . .
C38 C 0.4057(6) 0.5593(6) 0.1454(3) 0.060(3) Uani 1 1 d . A .
H38A H 0.3891 0.6086 0.1476 0.072 Uiso 1 1 calc R . .
C39 C 0.3962(6) 0.5263(5) 0.1055(3) 0.058(3) Uani 1 1 d . . .
H39A H 0.3735 0.5525 0.0806 0.070 Uiso 1 1 calc R A .
C40 C 0.4197(6) 0.4521(6) 0.1001(3) 0.057(3) Uani 1 1 d . A .
C41 C 0.4054(6) 0.4164(6) 0.0587(4) 0.065(3) Uani 1 1 d . . .
H41A H 0.3838 0.4422 0.0334 0.078 Uiso 1 1 calc R A .
C42 C 0.4231(6) 0.3446(7) 0.0556(4) 0.081(4) Uani 1 1 d . A .
H42A H 0.4114 0.3196 0.0283 0.097 Uiso 1 1 calc R . .
C43 C 0.4584(6) 0.3071(6) 0.0923(4) 0.082(4) Uani 1 1 d . . .
H43A H 0.4720 0.2572 0.0894 0.098 Uiso 1 1 calc R A .
C44 C 0.4732(6) 0.3415(6) 0.1317(4) 0.070(3) Uani 1 1 d . A .
H44A H 0.4964 0.3151 0.1564 0.084 Uiso 1 1 calc R . .
C45 C 0.4550(5) 0.4152(5) 0.1370(3) 0.050(2) Uani 1 1 d . . .
C46 C 0.3374(6) 0.5671(5) 0.2973(3) 0.057(3) Uani 1 1 d . . .
H46A H 0.2878 0.5582 0.3156 0.068 Uiso 1 1 calc R A .
H46B H 0.3188 0.5725 0.2656 0.068 Uiso 1 1 calc R . .
C47 C 0.3811(6) 0.6362(5) 0.3132(3) 0.055(3) Uani 1 1 d . A .
C48 C 0.3771(5) 0.6445(5) 0.3646(3) 0.057(3) Uani 1 1 d . . .
H48A H 0.3992 0.6928 0.3732 0.068 Uiso 1 1 calc R A .
H48B H 0.3182 0.6425 0.3734 0.068 Uiso 1 1 calc R . .
C49 C 0.3379(5) 0.7015(5) 0.2913(4) 0.061(3) Uani 1 1 d . . .
H49A H 0.3670 0.7461 0.3002 0.091 Uiso 1 1 calc R A .
H49B H 0.2802 0.7038 0.3009 0.091 Uiso 1 1 calc R . .
H49C H 0.3387 0.6964 0.2586 0.091 Uiso 1 1 calc R . .
C50 C 0.5229(6) 0.6790(5) 0.3113(3) 0.055(3) Uani 1 1 d . . .
H50A H 0.5018 0.7215 0.3250 0.066 Uiso 1 1 calc R A .
C51 C 0.6094(6) 0.6754(6) 0.3042(3) 0.057(3) Uani 1 1 d . A .
C52 C 0.6431(6) 0.6229(6) 0.2749(3) 0.059(3) Uani 1 1 d . . .
C53 C 0.7293(6) 0.6238(6) 0.2665(4) 0.065(3) Uani 1 1 d . A .
H53A H 0.7513 0.5892 0.2464 0.078 Uiso 1 1 calc R . .
C54 C 0.7812(7) 0.6725(7) 0.2864(4) 0.075(3) Uani 1 1 d . . .
H54A H 0.8390 0.6700 0.2811 0.090 Uiso 1 1 calc R A .
C55 C 0.7504(7) 0.7274(7) 0.3150(4) 0.070(3) Uani 1 1 d . A .
C56 C 0.8040(8) 0.7784(9) 0.3372(5) 0.107(5) Uani 1 1 d . . .
H56A H 0.8618 0.7762 0.3315 0.129 Uiso 1 1 calc R A .
C57 C 0.7781(11) 0.8282(10) 0.3649(6) 0.146(7) Uani 1 1 d . A .
H57A H 0.8164 0.8611 0.3786 0.176 Uiso 1 1 calc R . .
C58 C 0.6914(8) 0.8327(8) 0.3743(5) 0.107(5) Uani 1 1 d . . .
H58A H 0.6714 0.8679 0.3947 0.129 Uiso 1 1 calc R A .
C59 C 0.6366(7) 0.7839(7) 0.3528(4) 0.083(4) Uani 1 1 d . A .
H59A H 0.5787 0.7877 0.3580 0.099 Uiso 1 1 calc R . .
C60 C 0.6643(7) 0.7300(6) 0.3240(4) 0.063(3) Uani 1 1 d . . .
C64 C 0.5285(6) 0.4145(8) 0.4475(3) 0.067(3) Uani 1 1 d . A .
C65 C 0.5830(6) 0.4203(6) 0.4901(3) 0.072(3) Uani 1 1 d . . .
H65A H 0.6182 0.3771 0.4930 0.108 Uiso 1 1 calc R A .
H65B H 0.5476 0.4240 0.5163 0.108 Uiso 1 1 calc R . .
H65C H 0.6181 0.4636 0.4884 0.108 Uiso 1 1 calc R . .
O1A O 0.3216(8) 0.3686(8) 0.2525(6) 0.040(4) Uiso 0.50 1 d P A 1
O2A O 0.208(2) 0.443(3) 0.3042(13) 0.055(8) Uani 0.50 1 d P A 1
C11A C 0.1723(14) 0.4441(12) 0.2682(8) 0.048(6) Uiso 0.50 1 d P A 1
H11B H 0.1254 0.4754 0.2675 0.058 Uiso 0.50 1 calc PR A 1
C1A C 0.1858(14) 0.4091(12) 0.2269(9) 0.051(5) Uiso 0.50 1 d P A 1
C2A C 0.2677(15) 0.3775(11) 0.2205(6) 0.036(5) Uiso 0.50 1 d P A 1
C3A C 0.2827(12) 0.3530(11) 0.1770(7) 0.066(6) Uiso 0.50 1 d P A 1
H3A1 H 0.3342 0.3289 0.1730 0.079 Uiso 0.50 1 calc PR A 1
C4A C 0.2316(14) 0.3596(13) 0.1392(9) 0.054(7) Uiso 0.50 1 d P A 1
H4A1 H 0.2491 0.3460 0.1102 0.065 Uiso 0.50 1 calc PR A 1
C5A C 0.1426(16) 0.3914(12) 0.1477(9) 0.066(6) Uiso 0.50 1 d P A 1
C6A C 0.1278(16) 0.4165(13) 0.1909(9) 0.064(7) Uiso 0.50 1 d P A 1
C7A C 0.051(2) 0.442(2) 0.1940(14) 0.084(11) Uiso 0.50 1 d P A 1
H7A H 0.0333 0.4564 0.2230 0.100 Uiso 0.50 1 calc PR A 1
C8A C -0.0099(15) 0.4514(14) 0.1570(9) 0.088(7) Uiso 0.50 1 d P A 1
H8A1 H -0.0647 0.4686 0.1615 0.105 Uiso 0.50 1 calc PR A 1
C9A C 0.016(2) 0.4346(19) 0.1180(14) 0.119(12) Uiso 0.50 1 d P A 1
H9A1 H -0.0187 0.4483 0.0932 0.143 Uiso 0.50 1 calc PR A 1
C10A C 0.082(3) 0.402(3) 0.109(2) 0.110(16) Uiso 0.50 1 d P A 1
H10A H 0.0924 0.3849 0.0798 0.133 Uiso 0.50 1 calc PR A 1
O1B O 0.2299(18) 0.436(2) 0.2928(11) 0.047(7) Uani 0.50 1 d P A 2
O2B O 0.3593(9) 0.3564(8) 0.2511(4) 0.051(4) Uani 0.50 1 d P A 2
C11B C 0.3118(16) 0.3605(13) 0.2199(9) 0.068(7) Uiso 0.50 1 d P A 2
H11C H 0.3299 0.3385 0.1930 0.082 Uiso 0.50 1 calc PR A 2
C1B C 0.059(3) 0.450(2) 0.2100(14) 0.110(15) Uiso 0.50 1 d P A 2
H1B1 H 0.0034 0.4682 0.2076 0.132 Uiso 0.50 1 calc PR A 2
C2B C 0.1072(13) 0.4538(12) 0.2505(8) 0.072(6) Uiso 0.50 1 d P A 2
H2B H 0.0842 0.4745 0.2766 0.086 Uiso 0.50 1 calc PR A 2
C3B C 0.1920(15) 0.4261(14) 0.2521(11) 0.057(7) Uiso 0.50 1 d P A 2
C4B C 0.2278(16) 0.3955(11) 0.2169(6) 0.039(5) Uiso 0.50 1 d P A 2
C5B C 0.1814(13) 0.3945(12) 0.1731(8) 0.065(6) Uiso 0.50 1 d P A 2
C6B C 0.100(2) 0.4163(16) 0.1728(12) 0.086(9) Uiso 0.50 1 d P A 2
C7B C 0.055(3) 0.416(3) 0.1286(17) 0.131(17) Uiso 0.50 1 d P A 2
H7B H -0.0002 0.4326 0.1247 0.157 Uiso 0.50 1 calc PR A 2
C8B C 0.098(3) 0.392(3) 0.0962(16) 0.117(18) Uiso 0.50 1 d P A 2
H8B H 0.0666 0.3885 0.0689 0.141 Uiso 0.50 1 calc PR A 2
C9B C 0.166(2) 0.3721(18) 0.0923(12) 0.129(11) Uiso 0.50 1 d P A 2
H9B H 0.1917 0.3570 0.0654 0.154 Uiso 0.50 1 calc PR A 2
C10B C 0.205(2) 0.3755(15) 0.1358(11) 0.073(9) Uiso 0.50 1 d P A 2
H10B H 0.2609 0.3595 0.1362 0.087 Uiso 0.50 1 calc PR A 2
O1M O 0.4790(5) 0.2600(5) 0.5126(3) 0.109(3) Uani 1 1 d . . .
H1M H 0.4914 0.2781 0.4878 0.163 Uiso 1 1 calc R . .
C1M C 0.4311(9) 0.1976(8) 0.5053(5) 0.117(5) Uani 1 1 d . . .
H1M1 H 0.3842 0.1977 0.5256 0.175 Uiso 1 1 calc R . .
H1M2 H 0.4655 0.1545 0.5111 0.175 Uiso 1 1 calc R . .
H1M3 H 0.4102 0.1968 0.4742 0.175 Uiso 1 1 calc R . .
O2M O 0.5548(5) 0.6576(5) 0.4175(3) 0.093(3) Uani 1 1 d . . .
H2M H 0.5478 0.6784 0.4422 0.140 Uiso 1 1 calc R . .
C2M C 0.6379(8) 0.6205(8) 0.4183(4) 0.109(5) Uani 1 1 d . . .
H2M1 H 0.6810 0.6550 0.4280 0.163 Uiso 1 1 calc R . .
H2M2 H 0.6498 0.6028 0.3882 0.163 Uiso 1 1 calc R . .
H2M3 H 0.6370 0.5795 0.4392 0.163 Uiso 1 1 calc R . .
O3M O 0.6613(5) 0.5603(5) 0.1681(3) 0.092(3) Uani 1 1 d . . .
H3M H 0.6246 0.5644 0.1875 0.138 Uiso 1 1 d R B .
C3M1 C 0.6949(14) 0.4943(14) 0.1705(9) 0.088(7) Uiso 0.50 1 d P B 1
H3M1 H 0.6555 0.4587 0.1578 0.133 Uiso 0.50 1 calc PR B 1
H3M2 H 0.7077 0.4821 0.2019 0.133 Uiso 0.50 1 calc PR B 1
H3M3 H 0.7461 0.4934 0.1534 0.133 Uiso 0.50 1 calc PR B 1
C3M2 C 0.6195(18) 0.5963(19) 0.1397(12) 0.134(11) Uiso 0.50 1 d P B 2
H3M4 H 0.6008 0.6416 0.1534 0.202 Uiso 0.50 1 calc PR B 2
H3M5 H 0.5710 0.5678 0.1297 0.202 Uiso 0.50 1 calc PR B 2
H3M6 H 0.6539 0.6074 0.1140 0.202 Uiso 0.50 1 calc PR B 2
C4M C -0.1436(17) 0.3961(19) 0.4331(11) 0.130(11) Uiso 0.50 1 d P C 2
H4M1 H -0.1974 0.4163 0.4415 0.194 Uiso 0.25 1 calc PR C 2
H4M2 H -0.1496 0.3719 0.4039 0.194 Uiso 0.25 1 calc PR C 2
H4M3 H -0.1028 0.4353 0.4311 0.194 Uiso 0.25 1 calc PR C 2
H4M4 H -0.1755 0.4405 0.4382 0.194 Uiso 0.25 1 d PR C 1
H4M5 H -0.1811 0.3542 0.4332 0.194 Uiso 0.25 1 d PR C 1
H4M6 H -0.1168 0.3992 0.4040 0.194 Uiso 0.25 1 d PR C 1
O4M1 O -0.072(2) 0.395(2) 0.4727(14) 0.127(13) Uiso 0.25 1 d P D 1
H4M7 H -0.0771 0.3542 0.4851 0.190 Uiso 0.25 1 d PR D 1
O4M2 O -0.122(2) 0.3552(19) 0.4595(12) 0.093(10) Uiso 0.25 1 d P C 2
H4M8 H -0.0711 0.3456 0.4567 0.139 Uiso 0.25 1 d PR C 2
O5M O -0.1131(15) 0.3626(14) 0.5477(9) 0.169(9) Uiso 0.50 1 d P E 2
H5M H -0.1125 0.4013 0.5328 0.253 Uiso 0.50 1 calc PR E 2
C5M C -0.1845(15) 0.3425(15) 0.5517(9) 0.102(8) Uiso 0.50 1 d P E 2
H5M1 H -0.1871 0.3072 0.5762 0.153 Uiso 0.50 1 calc PR E 2
H5M2 H -0.2043 0.3198 0.5237 0.153 Uiso 0.50 1 calc PR E 2
H5M3 H -0.2197 0.3843 0.5584 0.153 Uiso 0.50 1 calc PR E 2
O6M O 0.0276(14) 0.3764(13) 0.6053(8) 0.145(8) Uiso 0.50 1 d P F 2
H6M H -0.0047 0.3951 0.5859 0.218 Uiso 0.50 1 calc PR F 2
C6M C 0.1107(14) 0.3675(15) 0.5862(9) 0.098(8) Uiso 0.50 1 d P F 2
H6M1 H 0.1145 0.3969 0.5589 0.148 Uiso 0.50 1 calc PR F 2
H6M2 H 0.1197 0.3163 0.5788 0.148 Uiso 0.50 1 calc PR F 2
H6M3 H 0.1532 0.3834 0.6082 0.148 Uiso 0.50 1 calc PR F 2
O6M1 O -0.0477(19) 0.3997(19) 0.5893(11) 0.096(10) Uiso 0.25 1 d P G 3
H6M4 H -0.0647 0.3568 0.5866 0.143 Uiso 0.25 1 calc PR G 3
C6M1 C 0.029(3) 0.407(3) 0.568(2) 0.099(16) Uiso 0.25 1 d P G 3
H6M5 H 0.0522 0.4553 0.5738 0.149 Uiso 0.25 1 calc PR G 3
H6M6 H 0.0212 0.4000 0.5356 0.149 Uiso 0.25 1 calc PR G 3
H6M7 H 0.0682 0.3701 0.5797 0.149 Uiso 0.25 1 calc PR G 3
O7M O 0.0020(7) 0.3168(7) 0.6864(5) 0.174(5) Uani 1 1 d . . .
H7M H 0.0145 0.3494 0.6681 0.261 Uiso 1 1 calc R . .
C7M C -0.0706(11) 0.3333(11) 0.7050(7) 0.210(11) Uani 1 1 d . . .
H7M1 H -0.0611 0.3686 0.7292 0.315 Uiso 1 1 calc R . .
H7M2 H -0.0955 0.2893 0.7173 0.315 Uiso 1 1 calc R . .
H7M3 H -0.1084 0.3542 0.6822 0.315 Uiso 1 1 calc R . .
O8M O -0.0059(11) 0.2666(11) 0.4415(6) 0.235(12) Uani 1 1 d . . .
H8M H 0.0462 0.2632 0.4429 0.352 Uiso 1 1 calc R . .
C8M C -0.0417(14) 0.199(2) 0.4224(9) 0.27(2) Uani 1 1 d . . .
H8M1 H -0.0393 0.1604 0.4451 0.405 Uiso 1 1 calc R . .
H8M2 H -0.0099 0.1840 0.3963 0.405 Uiso 1 1 calc R . .
H8M3 H -0.0998 0.2073 0.4130 0.405 Uiso 1 1 calc R . .
O9M O -0.3844(5) 0.1985(6) 0.4019(4) 0.140(4) Uani 1 1 d . . .
H9M H -0.3546 0.1881 0.3801 0.209 Uiso 1 1 calc R . .
C9M C -0.3286(15) 0.2400(12) 0.4401(12) 0.294(18) Uani 1 1 d . . .
H9M1 H -0.2964 0.2787 0.4261 0.441 Uiso 1 1 calc R . .
H9M2 H -0.2906 0.2053 0.4548 0.441 Uiso 1 1 calc R . .
H9M3 H -0.3651 0.2611 0.4624 0.441 Uiso 1 1 calc R . .
O10M O -0.2637(11) 0.1686(9) 0.3573(5) 0.106(6) Uani 0.50 1 d P H 1
H10M H -0.2334 0.1340 0.3494 0.159 Uiso 0.50 1 calc PR H 1
C10M C -0.2304(18) 0.2358(14) 0.3408(11) 0.130(11) Uani 0.50 1 d P H 1
H10C H -0.1718 0.2289 0.3335 0.195 Uiso 0.50 1 calc PR H 1
H10D H -0.2348 0.2734 0.3638 0.195 Uiso 0.50 1 calc PR H 1
H10E H -0.2618 0.2507 0.3137 0.195 Uiso 0.50 1 calc PR H 1
O11M O -0.3240(13) 0.1081(13) 0.3394(8) 0.047(6) Uiso 0.25 1 d P I 2
H11M H -0.2740 0.1014 0.3333 0.071 Uiso 0.25 1 calc PR I 2
C11M C -0.366(3) 0.058(3) 0.3253(17) 0.094(15) Uiso 0.25 1 d P I 2
H11D H -0.3990 0.0381 0.3495 0.141 Uiso 0.25 1 calc PR I 2
H11E H -0.3287 0.0195 0.3142 0.141 Uiso 0.25 1 calc PR I 2
H11F H -0.4023 0.0743 0.3007 0.141 Uiso 0.25 1 calc PR I 2

loop_
_atom_site_aniso_label
_atom_site_aniso_U_11
_atom_site_aniso_U_22
_atom_site_aniso_U_33
_atom_site_aniso_U_23
_atom_site_aniso_U_13
_atom_site_aniso_U_12
Co1 0.0740(8) 0.0404(8) 0.0435(8) 0.0008(7) 0.0024(6) 0.0006(6)
Co3 0.0722(8) 0.0445(8) 0.0411(8) -0.0001(7) -0.0028(6) -0.0033(6)
Co5 0.0640(8) 0.0436(8) 0.0435(8) -0.0025(7) 0.0013(6) -0.0039(6)
Co2 0.0730(8) 0.0471(8) 0.0425(8) 0.0004(7) 0.0011(6) 0.0033(6)
Co4 0.0686(8) 0.0471(8) 0.0435(8) -0.0019(7) -0.0007(6) -0.0020(6)
O1 0.075(4) 0.041(4) 0.040(4) 0.002(3) 0.008(3) 0.001(3)
O2 0.074(4) 0.052(4) 0.073(5) 0.007(4) 0.002(4) 0.012(4)
O3 0.081(4) 0.052(4) 0.051(4) 0.013(4) 0.009(3) 0.000(3)
O4 0.070(4) 0.042(4) 0.039(4) 0.002(3) 0.011(3) -0.002(3)
O5 0.081(4) 0.056(4) 0.030(4) -0.004(3) 0.004(3) 0.005(3)
O6 0.067(4) 0.045(4) 0.051(4) -0.013(3) -0.006(3) 0.000(3)
O7 0.059(4) 0.049(4) 0.051(4) 0.000(3) 0.005(3) 0.002(3)
O8 0.065(4) 0.059(4) 0.040(4) -0.007(3) 0.000(3) -0.005(3)
O9 0.083(4) 0.044(4) 0.037(4) -0.005(3) -0.004(3) 0.004(3)
O10 0.059(4) 0.050(4) 0.047(4) -0.007(3) 0.001(3) -0.003(3)
O11 0.075(4) 0.060(4) 0.046(4) -0.006(4) 0.008(3) 0.000(3)
O12 0.067(4) 0.045(4) 0.055(4) -0.008(3) 0.013(3) -0.010(3)
O14 0.103(5) 0.055(5) 0.046(4) 0.002(4) -0.019(4) 0.001(4)
O15 0.075(4) 0.062(5) 0.051(5) 0.000(4) -0.004(3) -0.006(4)
N1 0.073(5) 0.036(5) 0.038(5) 0.009(4) 0.003(4) 0.017(4)
N2 0.081(5) 0.030(4) 0.044(5) 0.001(4) 0.011(4) -0.001(4)
N3 0.058(4) 0.033(4) 0.045(5) 0.000(4) 0.000(4) -0.001(3)
N4 0.084(6) 0.032(4) 0.043(5) -0.001(4) 0.007(4) 0.007(4)
C1 0.073(6) 0.042(6) 0.060(7) -0.019(6) 0.017(5) -0.016(5)
C2 0.089(7) 0.050(7) 0.055(7) 0.003(6) -0.004(6) 0.006(5)
C3 0.073(7) 0.051(7) 0.070(8) 0.000(6) 0.008(5) 0.000(5)
C4 0.109(8) 0.037(6) 0.058(7) -0.012(6) 0.012(6) -0.003(5)
C5 0.078(7) 0.040(6) 0.059(7) -0.008(6) -0.006(5) 0.008(5)
C6 0.104(8) 0.034(6) 0.052(7) -0.001(6) -0.005(6) 0.001(6)
C7 0.109(9) 0.053(7) 0.044(7) -0.001(6) 0.009(6) -0.024(6)
C8 0.121(9) 0.075(9) 0.046(7) -0.011(7) 0.014(7) -0.015(7)
C9 0.165(13) 0.056(9) 0.065(9) 0.006(8) 0.005(8) -0.008(8)
C10 0.178(13) 0.062(9) 0.042(7) 0.020(7) 0.004(8) -0.011(9)
C11 0.26(2) 0.092(12) 0.066(10) 0.041(9) 0.048(11) 0.007(12)
C12 0.33(3) 0.079(12) 0.072(12) 0.022(10) -0.007(15) 0.067(15)
C13 0.248(19) 0.078(11) 0.090(12) 0.031(10) 0.028(13) 0.040(11)
C14 0.203(14) 0.054(8) 0.066(9) 0.012(7) -0.009(9) 0.019(9)
C15 0.139(10) 0.043(7) 0.056(8) -0.005(6) -0.003(7) -0.003(7)
C16 0.079(7) 0.064(7) 0.038(6) -0.005(6) 0.006(5) -0.005(5)
C17 0.074(6) 0.036(5) 0.047(6) -0.005(5) -0.006(5) -0.006(5)
C18 0.075(6) 0.042(6) 0.052(6) 0.001(5) 0.007(5) -0.008(5)
C19 0.080(7) 0.059(7) 0.058(7) -0.007(6) 0.017(5) 0.000(5)
C20 0.062(6) 0.036(6) 0.055(6) 0.003(5) 0.006(5) 0.013(5)
C21 0.049(5) 0.040(6) 0.060(7) -0.011(5) 0.019(5) -0.002(4)
C22 0.054(5) 0.054(6) 0.034(5) -0.007(5) 0.007(4) -0.005(5)
C23 0.074(7) 0.046(6) 0.061(7) -0.005(6) 0.011(5) -0.013(5)
C24 0.060(6) 0.059(7) 0.070(8) -0.019(6) 0.008(5) -0.006(5)
C25 0.045(5) 0.052(6) 0.080(8) -0.009(6) 0.001(5) 0.006(5)
C26 0.062(7) 0.084(10) 0.118(11) -0.030(8) -0.010(7) -0.001(6)
C27 0.073(7) 0.068(9) 0.157(14) -0.035(9) -0.035(8) 0.017(6)
C28 0.071(8) 0.081(9) 0.163(14) -0.037(10) -0.016(8) 0.029(7)
C29 0.072(7) 0.050(7) 0.113(10) -0.028(7) -0.006(6) 0.002(6)
C30 0.057(6) 0.042(6) 0.078(8) -0.012(6) 0.007(5) 0.001(5)
C31 0.074(7) 0.057(7) 0.048(6) 0.010(5) 0.012(5) 0.006(5)
C32 0.070(6) 0.047(6) 0.051(6) -0.013(5) -0.003(5) 0.012(5)
C33 0.056(6) 0.071(7) 0.059(7) 0.006(6) 0.004(5) 0.013(5)
C34 0.056(6) 0.079(8) 0.064(7) -0.006(6) -0.001(5) 0.013(5)
C35 0.056(6) 0.042(6) 0.060(7) -0.011(5) 0.007(5) -0.005(4)
C36 0.044(5) 0.049(6) 0.043(6) 0.008(5) 0.007(4) -0.005(4)
C37 0.053(5) 0.053(7) 0.042(6) 0.002(5) 0.006(4) -0.006(5)
C38 0.073(6) 0.052(7) 0.054(7) -0.003(6) 0.000(5) -0.001(5)
C39 0.081(7) 0.048(7) 0.046(7) 0.005(6) -0.003(5) 0.007(5)
C40 0.066(6) 0.061(7) 0.043(6) -0.001(6) 0.006(5) 0.005(5)
C41 0.067(6) 0.074(8) 0.056(7) -0.004(6) 0.000(5) 0.005(6)
C42 0.090(8) 0.075(9) 0.076(9) -0.035(7) -0.016(6) 0.021(7)
C43 0.093(8) 0.069(8) 0.083(9) -0.032(7) -0.026(7) 0.030(6)
C44 0.090(7) 0.066(8) 0.054(7) -0.015(6) -0.011(6) 0.026(6)
C45 0.062(6) 0.042(6) 0.046(6) -0.011(5) -0.005(5) 0.003(4)
C46 0.067(6) 0.056(7) 0.049(6) 0.002(5) 0.002(5) -0.003(5)
C47 0.065(6) 0.048(6) 0.053(7) -0.015(5) 0.003(5) -0.003(5)
C48 0.056(6) 0.052(6) 0.063(7) -0.006(6) 0.012(5) 0.002(5)
C49 0.067(6) 0.042(6) 0.073(8) -0.006(6) 0.008(5) 0.002(5)
C50 0.084(7) 0.040(6) 0.040(6) -0.001(5) 0.001(5) 0.005(5)
C51 0.059(6) 0.055(7) 0.058(7) 0.006(6) -0.001(5) -0.002(5)
C52 0.059(6) 0.064(7) 0.054(7) 0.020(6) -0.005(5) -0.006(5)
C53 0.079(7) 0.059(7) 0.057(7) 0.012(6) 0.009(6) -0.003(6)
C54 0.082(8) 0.082(9) 0.062(8) 0.003(7) 0.006(6) -0.013(7)
C55 0.073(7) 0.087(9) 0.051(7) 0.014(7) 0.007(6) -0.028(6)
C56 0.107(10) 0.130(13) 0.086(10) -0.031(10) 0.032(8) -0.060(9)
C57 0.152(14) 0.176(18) 0.113(14) -0.071(13) 0.038(11) -0.100(13)
C58 0.110(10) 0.123(12) 0.090(10) -0.037(10) 0.020(8) -0.039(9)
C59 0.095(8) 0.067(8) 0.086(9) -0.014(7) -0.003(7) -0.034(7)
C60 0.090(8) 0.049(7) 0.051(7) 0.013(6) 0.005(6) -0.017(6)
C64 0.057(6) 0.106(11) 0.038(7) -0.010(7) 0.001(5) 0.016(7)
C65 0.088(7) 0.069(8) 0.058(7) 0.000(6) -0.015(6) 0.006(6)
O2A 0.06(2) 0.066(13) 0.041(13) 0.002(10) 0.024(11) 0.004(14)
O1B 0.025(12) 0.052(13) 0.06(2) 0.019(15) 0.000(11) -0.002(9)
O2B 0.049(9) 0.066(10) 0.039(8) -0.015(7) -0.007(7) 0.005(8)
O1M 0.153(8) 0.111(8) 0.061(6) 0.013(6) -0.016(5) -0.019(6)
C1M 0.171(13) 0.101(12) 0.077(10) 0.018(9) -0.011(9) -0.064(10)
O2M 0.118(6) 0.089(6) 0.073(6) -0.010(5) 0.001(5) -0.036(5)
C2M 0.127(11) 0.133(14) 0.066(9) -0.015(9) -0.008(8) -0.041(10)
O3M 0.111(6) 0.103(7) 0.064(6) -0.002(5) 0.020(5) -0.007(5)
O7M 0.157(9) 0.166(12) 0.202(13) -0.082(10) 0.064(9) -0.066(8)
C7M 0.177(16) 0.22(2) 0.24(2) 0.022(19) 0.172(18) 0.030(16)
O8M 0.223(19) 0.31(2) 0.174(18) 0.161(18) 0.122(14) 0.163(17)
C8M 0.093(14) 0.59(8) 0.12(2) 0.04(3) 0.009(12) 0.07(3)
O9M 0.093(6) 0.102(8) 0.223(13) -0.028(8) -0.011(7) 0.023(5)
C9M 0.25(3) 0.13(2) 0.50(6) -0.10(3) 0.00(3) 0.064(18)
O10M 0.178(16) 0.061(11) 0.080(12) 0.024(10) 0.054(11) 0.028(11)
C10M 0.18(3) 0.067(19) 0.14(3) 0.06(2) 0.01(2) 0.002(18)

loop_
_atom_type_symbol
_atom_type_description
_atom_type_scat_dispersion_real
_atom_type_scat_dispersion_imag
_atom_type_scat_source
C C 0.0033 0.0016 'International Tables Vol C Tables 4.2.6.8 and 6.1.1.4'
H H 0.0000 0.0000 'International Tables Vol C Tables 4.2.6.8 and 6.1.1.4'
N N 0.0061 0.0033 'International Tables Vol C Tables 4.2.6.8 and 6.1.1.4'
O O 0.0106 0.0060 'International Tables Vol C Tables 4.2.6.8 and 6.1.1.4'
Co Co 0.3494 0.9721 'International Tables Vol C Tables 4.2.6.8 and 6.1.1.4'

loop_
_geom_angle_atom_site_label_1
_geom_angle_atom_site_label_2
_geom_angle_atom_site_label_3
_geom_angle
N2 Co1 O3 88.3(3)
N2 Co1 O6 93.4(3)
O3 Co1 O6 89.8(3)
N2 Co1 N1 176.2(3)
O3 Co1 N1 93.6(3)
O6 Co1 N1 89.9(3)
N2 Co1 O5 87.2(3)
O3 Co1 O5 91.7(3)
O6 Co1 O5 178.4(3)
N1 Co1 O5 89.5(3)
N2 Co1 O1 94.3(3)
O3 Co1 O1 177.0(3)
O6 Co1 O1 91.6(3)
N1 Co1 O1 83.6(3)
O5 Co1 O1 86.9(3)
N2 Co1 Co2 92.5(2)
O3 Co1 Co2 132.9(2)
O6 Co1 Co2 137.1(2)
N1 Co1 Co2 83.8(2)
O5 Co1 Co2 41.34(19)
O1 Co1 Co2 45.57(18)
O1B Co3 O1A 74.2(10)
O1B Co3 O2B 91.9(10)
O1A Co3 O2B 17.8(4)
O1B Co3 O7 174.8(13)
O1A Co3 O7 107.8(4)
O2B Co3 O7 89.9(4)
O1B Co3 O4 106.8(10)
O1A Co3 O4 176.3(5)
O2B Co3 O4 161.3(4)
O7 Co3 O4 71.6(2)
O1B Co3 O2A 12.0(16)
O1A Co3 O2A 85.4(11)
O2B Co3 O2A 103.2(11)
O7 Co3 O2A 166.8(11)
O4 Co3 O2A 95.3(10)
O1B Co3 O10 93.7(13)
O1A Co3 O10 100.0(5)
O2B Co3 O10 96.9(4)
O7 Co3 O10 81.2(2)
O4 Co3 O10 83.5(2)
O2A Co3 O10 96.1(13)
O1B Co3 O1 103.0(12)
O1A Co3 O1 96.6(5)
O2B Co3 O1 95.0(4)
O7 Co3 O1 81.7(2)
O4 Co3 O1 79.7(2)
O2A Co3 O1 97.8(12)
O10 Co3 O1 159.1(2)
O1B Co3 Co4 126.5(12)
O1A Co3 Co4 137.5(4)
O2B Co3 Co4 123.8(4)
O7 Co3 Co4 48.83(17)
O4 Co3 Co4 44.82(16)
O2A Co3 Co4 120.4(12)
O10 Co3 Co4 48.31(15)
O1 Co3 Co4 110.85(16)
O1B Co3 Co2 138.1(9)
O1A Co3 Co2 129.1(4)
O2B Co3 Co2 116.1(4)
O7 Co3 Co2 44.39(17)
O4 Co3 Co2 47.91(16)
O2A Co3 Co2 127.2(10)
O10 Co3 Co2 111.75(16)
O1 Co3 Co2 47.36(16)
Co4 Co3 Co2 63.89(5)
N3 Co5 N4 174.4(3)
N3 Co5 O9 94.5(3)
N4 Co5 O9 90.8(3)
N3 Co5 O8 86.0(3)
N4 Co5 O8 88.8(3)
O9 Co5 O8 179.5(3)
N3 Co5 O12 88.8(3)
N4 Co5 O12 93.0(3)
O9 Co5 O12 90.2(3)
O8 Co5 O12 90.1(3)
N3 Co5 O10 94.6(3)
N4 Co5 O10 83.4(3)
O9 Co5 O10 92.2(3)
O8 Co5 O10 87.6(3)
O12 Co5 O10 175.7(3)
N3 Co5 Co4 92.6(2)
N4 Co5 Co4 82.2(2)
O9 Co5 Co4 138.4(2)
O8 Co5 Co4 41.28(18)
O12 Co5 Co4 130.9(2)
O10 Co5 Co4 46.41(17)
O5 Co2 O7 159.4(2)
O5 Co2 O15 94.5(3)
O7 Co2 O15 101.3(3)
O5 Co2 O1 79.5(2)
O7 Co2 O1 85.1(2)
O15 Co2 O1 173.6(3)
O5 Co2 O4 91.0(2)
O7 Co2 O4 72.9(2)
O15 Co2 O4 102.1(3)
O1 Co2 O4 80.2(2)
O5 Co2 Co3 112.46(18)
O7 Co2 Co3 47.07(16)
O15 Co2 Co3 136.8(2)
O1 Co2 Co3 48.72(16)
O4 Co2 Co3 47.22(16)
O5 Co2 Co1 39.47(17)
O7 Co2 Co1 124.23(17)
O15 Co2 Co1 133.8(2)
O1 Co2 Co1 40.04(16)
O4 Co2 Co1 85.85(16)
Co3 Co2 Co1 80.67(5)
O8 Co4 O4 159.1(2)
O8 Co4 O14 95.2(3)
O4 Co4 O14 99.6(3)
O8 Co4 O10 79.3(2)
O4 Co4 O10 86.3(2)
O14 Co4 O10 174.1(3)
O8 Co4 O7 90.2(2)
O4 Co4 O7 72.4(2)
O14 Co4 O7 102.0(3)
O10 Co4 O7 80.2(2)
O8 Co4 Co3 111.77(18)
O4 Co4 Co3 47.74(17)
O14 Co4 Co3 136.4(2)
O10 Co4 Co3 48.70(16)
O7 Co4 Co3 47.08(15)
O8 Co4 Co5 38.67(17)
O4 Co4 Co5 126.03(18)
O14 Co4 Co5 133.6(2)
O10 Co4 Co5 40.74(15)
O7 Co4 Co5 86.05(17)
Co3 Co4 Co5 81.27(5)
C1 O1 Co1 108.8(5)
C1 O1 Co2 118.8(5)
Co1 O1 Co2 94.4(3)
C1 O1 Co3 110.9(5)
Co1 O1 Co3 135.4(3)
Co2 O1 Co3 83.9(2)
C3 O2 H2 109.5
C7 O3 Co1 124.1(6)
C18 O4 Co4 124.5(5)
C18 O4 Co3 127.9(6)
Co4 O4 Co3 87.4(2)
C18 O4 Co2 126.2(5)
Co4 O4 Co2 93.6(2)
Co3 O4 Co2 84.9(2)
C16 O5 Co1 107.9(5)
C16 O5 Co2 116.5(6)
Co1 O5 Co2 99.2(3)
C22 O6 Co1 126.2(6)
C31 O7 Co2 125.6(5)
C31 O7 Co3 126.1(6)
Co2 O7 Co3 88.5(2)
C31 O7 Co4 126.9(6)
Co2 O7 Co4 93.1(3)
Co3 O7 Co4 84.1(2)
C33 O8 Co5 109.2(5)
C33 O8 Co4 116.2(6)
Co5 O8 Co4 100.1(3)
C37 O9 Co5 127.5(6)
C46 O10 Co5 106.8(5)
C46 O10 Co4 119.2(5)
Co5 O10 Co4 92.8(2)
C46 O10 Co3 114.1(5)
Co5 O10 Co3 135.3(3)
Co4 O10 Co3 83.0(2)
C48 O11 H11 109.5
C52 O12 Co5 121.7(6)
C64 O14 Co4 129.5(7)
C64 O15 Co2 127.0(7)
C5 N1 C2 119.6(8)
C5 N1 Co1 124.8(7)
C2 N1 Co1 115.4(6)
C20 N2 C17 118.1(8)
C20 N2 Co1 128.3(7)
C17 N2 Co1 113.5(6)
C35 N3 C32 120.2(8)
C35 N3 Co5 125.3(6)
C32 N3 Co5 114.4(6)
C50 N4 C47 118.8(8)
C50 N4 Co5 125.5(7)
C47 N4 Co5 115.2(6)
O1 C1 C2 109.2(8)
O1 C1 H1A 109.8
C2 C1 H1A 109.8
O1 C1 H1B 109.8
C2 C1 H1B 109.8
H1A C1 H1B 108.3
N1 C2 C4 111.5(8)
N1 C2 C3 108.7(8)
C4 C2 C3 110.2(9)
N1 C2 C1 104.5(8)
C4 C2 C1 109.0(8)
C3 C2 C1 112.8(8)
O2 C3 C2 112.7(8)
O2 C3 H3A 109.1
C2 C3 H3A 109.1
O2 C3 H3B 109.1
C2 C3 H3B 109.1
H3A C3 H3B 107.8
C2 C4 H4A 109.5
C2 C4 H4B 109.5
H4A C4 H4B 109.5
C2 C4 H4C 109.5
H4A C4 H4C 109.5
H4B C4 H4C 109.5
N1 C5 C6 126.4(9)
N1 C5 H5A 116.8
C6 C5 H5A 116.8
C7 C6 C15 119.2(11)
C7 C6 C5 120.8(9)
C15 C6 C5 119.7(10)
O3 C7 C6 125.7(10)
O3 C7 C8 114.8(11)
C6 C7 C8 119.3(11)
C9 C8 C7 121.5(13)
C9 C8 H8A 119.3
C7 C8 H8A 119.3
C8 C9 C10 121.8(13)
C8 C9 H9A 119.1
C10 C9 H9A 119.1
C9 C10 C11 123.3(14)
C9 C10 C15 119.5(12)
C11 C10 C15 117.2(14)
C12 C11 C10 123.9(16)
C12 C11 H11A 118.0
C10 C11 H11A 118.0
C11 C12 C13 118.9(16)
C11 C12 H12A 120.6
C13 C12 H12A 120.6
C14 C13 C12 120.4(16)
C14 C13 H13A 119.8
C12 C13 H13A 119.8
C15 C14 C13 120.8(15)
C15 C14 H14A 119.6
C13 C14 H14A 119.6
C14 C15 C6 122.9(12)
C14 C15 C10 118.8(12)
C6 C15 C10 118.3(12)
O5 C16 C17 112.1(8)
O5 C16 H16A 109.2
C17 C16 H16A 109.2
O5 C16 H16B 109.2
C17 C16 H16B 109.2
H16A C16 H16B 107.9
C18 C17 C19 110.4(8)
C18 C17 N2 109.7(7)
C19 C17 N2 111.7(7)
C18 C17 C16 113.2(8)
C19 C17 C16 108.3(8)
N2 C17 C16 103.4(7)
O4 C18 C17 115.1(8)
O4 C18 H18A 108.5
C17 C18 H18A 108.5
O4 C18 H18B 108.5
C17 C18 H18B 108.5
H18A C18 H18B 107.5
C17 C19 H19A 109.5
C17 C19 H19B 109.5
H19A C19 H19B 109.5
C17 C19 H19C 109.5
H19A C19 H19C 109.5
H19B C19 H19C 109.5
N2 C20 C21 125.7(8)
N2 C20 H20A 117.1
C21 C20 H20A 117.1
C22 C21 C30 120.3(8)
C22 C21 C20 119.6(8)
C30 C21 C20 120.1(8)
O6 C22 C21 126.7(8)
O6 C22 C23 114.3(9)
C21 C22 C23 119.0(9)
C24 C23 C22 119.5(10)
C24 C23 H23A 120.3
C22 C23 H23A 120.3
C23 C24 C25 123.5(9)
C23 C24 H24 118.2
C25 C24 H24 118.2
C26 C25 C24 121.6(10)
C26 C25 C30 121.1(10)
C24 C25 C30 117.3(9)
C27 C26 C25 123.5(11)
C27 C26 H26A 118.2
C25 C26 H26A 118.2
C26 C27 C28 116.2(11)
C26 C27 H27A 121.9
C28 C27 H27A 121.9
C27 C28 C29 122.3(11)
C27 C28 H28A 118.9
C29 C28 H28A 118.9
C30 C29 C28 120.9(10)
C30 C29 H29A 119.5
C28 C29 H29A 119.5
C29 C30 C25 115.9(9)
C29 C30 C21 123.6(9)
C25 C30 C21 120.4(8)
O7 C31 C32 114.8(8)
O7 C31 H31A 108.6
C32 C31 H31A 108.6
O7 C31 H31B 108.6
C32 C31 H31B 108.6
H31A C31 H31B 107.6
N3 C32 C33 105.4(8)
N3 C32 C31 108.7(7)
C33 C32 C31 112.7(8)
N3 C32 C34 113.0(8)
C33 C32 C34 109.9(8)
C31 C32 C34 107.2(8)
O8 C33 C32 110.7(7)
O8 C33 H33A 109.5
C32 C33 H33A 109.5
O8 C33 H33B 109.5
C32 C33 H33B 109.5
H33A C33 H33B 108.1
C32 C34 H34A 109.5
C32 C34 H34B 109.5
H34A C34 H34B 109.5
C32 C34 H34C 109.5
H34A C34 H34C 109.5
H34B C34 H34C 109.5
N3 C35 C36 127.4(9)
N3 C35 H35A 116.3
C36 C35 H35A 116.3
C35 C36 C37 120.4(9)
C35 C36 C45 121.3(9)
C37 C36 C45 118.3(8)
O9 C37 C38 117.8(9)
O9 C37 C36 124.6(9)
C38 C37 C36 117.5(9)
C39 C38 C37 124.2(10)
C39 C38 H38A 117.9
C37 C38 H38A 117.9
C38 C39 C40 120.6(10)
C38 C39 H39A 119.7
C40 C39 H39A 119.7
C45 C40 C41 121.0(10)
C45 C40 C39 118.6(9)
C41 C40 C39 120.4(10)
C42 C41 C40 118.9(11)
C42 C41 H41A 120.5
C40 C41 H41A 120.5
C41 C42 C43 120.6(11)
C41 C42 H42A 119.7
C43 C42 H42A 119.7
C44 C43 C42 120.4(11)
C44 C43 H43A 119.8
C42 C43 H43A 119.8
C43 C44 C45 121.3(10)
C43 C44 H44A 119.3
C45 C44 H44A 119.3
C44 C45 C40 117.7(9)
C44 C45 C36 121.5(9)
C40 C45 C36 120.7(8)
O10 C46 C47 109.3(7)
O10 C46 H46A 109.8
C47 C46 H46A 109.8
O10 C46 H46B 109.8
C47 C46 H46B 109.8
H46A C46 H46B 108.3
N4 C47 C46 105.8(7)
N4 C47 C49 113.4(8)
C46 C47 C49 108.8(8)
N4 C47 C48 109.1(7)
C46 C47 C48 111.2(8)
C49 C47 C48 108.5(8)
O11 C48 C47 113.4(7)
O11 C48 H48A 108.9
C47 C48 H48A 108.9
O11 C48 H48B 108.9
C47 C48 H48B 108.9
H48A C48 H48B 107.7
C47 C49 H49A 109.5
C47 C49 H49B 109.5
H49A C49 H49B 109.5
C47 C49 H49C 109.5
H49A C49 H49C 109.5
H49B C49 H49C 109.5
N4 C50 C51 124.4(9)
N4 C50 H50A 117.8
C51 C50 H50A 117.8
C50 C51 C52 121.1(9)
C50 C51 C60 119.7(10)
C52 C51 C60 119.0(9)
O12 C52 C53 115.6(10)
O12 C52 C51 125.0(9)
C53 C52 C51 119.5(9)
C54 C53 C52 121.8(11)
C54 C53 H53A 119.1
C52 C53 H53A 119.1
C53 C54 C55 121.0(11)
C53 C54 H54A 119.5
C55 C54 H54A 119.5
C60 C55 C54 119.7(10)
C60 C55 C56 118.1(12)
C54 C55 C56 122.1(11)
C57 C56 C55 123.7(13)
C57 C56 H56A 118.2
C55 C56 H56A 118.2
C56 C57 C58 119.4(13)
C56 C57 H57A 120.3
C58 C57 H57A 120.3
C59 C58 C57 118.5(13)
C59 C58 H58A 120.7
C57 C58 H58A 120.7
C60 C59 C58 122.0(12)
C60 C59 H59A 119.0
C58 C59 H59A 119.0
C59 C60 C55 118.1(10)
C59 C60 C51 122.9(10)
C55 C60 C51 119.0(10)
O14 C64 O15 125.4(9)
O14 C64 C65 117.4(11)
O15 C64 C65 117.0(11)
C64 C65 H65A 109.5
C64 C65 H65B 109.5
H65A C65 H65B 109.5
C64 C65 H65C 109.5
H65A C65 H65C 109.5
H65B C65 H65C 109.5
C2A O1A Co3 134.8(14)
C11A O2A Co3 123(2)
O2A C11A C1A 133(3)
O2A C11A H11B 113.3
C1A C11A H11B 113.3
C6A C1A C11A 121(2)
C6A C1A C2A 121(3)
C11A C1A C2A 117(2)
O1A C2A C3A 121(2)
O1A C2A C1A 123.3(18)
C3A C2A C1A 115(2)
C4A C3A C2A 128(2)
C4A C3A H3A1 116.1
C2A C3A H3A1 116.1
C3A C4A C5A 115(2)
C3A C4A H4A1 122.4
C5A C4A H4A1 122.4
C6A C5A C10A 123(3)
C6A C5A C4A 117(2)
C10A C5A C4A 120(3)
C7A C6A C5A 111(3)
C7A C6A C1A 125(3)
C5A C6A C1A 123(3)
C6A C7A C8A 126(4)
C6A C7A H7A 116.9
C8A C7A H7A 116.9
C9A C8A C7A 116(3)
C9A C8A H8A1 122.2
C7A C8A H8A1 122.2
C10A C9A C8A 127(5)
C10A C9A H9A1 116.5
C8A C9A H9A1 116.5
C9A C10A C5A 116(5)
C9A C10A H10A 121.9
C5A C10A H10A 121.9
C3B O1B Co3 129(2)
C11B O2B Co3 121.9(19)
O2B C11B C4B 129(3)
O2B C11B H11C 115.3
C4B C11B H11C 115.3
C2B C1B C6B 115(4)
C2B C1B H1B1 122.7
C6B C1B H1B1 122.7
C1B C2B C3B 120(3)
C1B C2B H2B 119.8
C3B C2B H2B 119.8
C4B C3B O1B 124(3)
C4B C3B C2B 123(3)
O1B C3B C2B 113(3)
C3B C4B C5B 119(3)
C3B C4B C11B 123(2)
C5B C4B C11B 119(2)
C10B C5B C6B 113(3)
C10B C5B C4B 130(3)
C6B C5B C4B 118(3)
C5B C6B C1B 125(3)
C5B C6B C7B 117(4)
C1B C6B C7B 117(4)
C8B C7B C6B 115(4)
C8B C7B H7B 122.7
C6B C7B H7B 122.7
C9B C8B C7B 135(5)
C9B C8B H8B 112.5
C7B C8B H8B 112.5
C8B C9B C10B 107(4)
C8B C9B H9B 126.7
C10B C9B H9B 126.7
C5B C10B C9B 134(3)
C5B C10B H10B 112.8
C9B C10B H10B 112.8
C1M O1M H1M 109.5
O1M C1M H1M1 109.5
O1M C1M H1M2 109.5
H1M1 C1M H1M2 109.5
O1M C1M H1M3 109.5
H1M1 C1M H1M3 109.5
H1M2 C1M H1M3 109.5
C2M O2M H2M 109.5
O2M C2M H2M1 109.5
O2M C2M H2M2 109.5
H2M1 C2M H2M2 109.5
O2M C2M H2M3 109.5
H2M1 C2M H2M3 109.5
H2M2 C2M H2M3 109.5
C3M2 O3M C3M1 137(2)
C3M2 O3M H3M 92.4
C3M1 O3M H3M 109.6
O3M C3M1 H3M1 109.5
O3M C3M1 H3M2 109.5
H3M1 C3M1 H3M2 109.5
O3M C3M1 H3M3 109.5
H3M1 C3M1 H3M3 109.5
H3M2 C3M1 H3M3 109.5
O3M C3M2 H3M4 109.5
H3M C3M2 H3M4 87.2
O3M C3M2 H3M5 109.5
H3M C3M2 H3M5 95.9
H3M4 C3M2 H3M5 109.5
O3M C3M2 H3M6 109.5
H3M C3M2 H3M6 141.8
H3M4 C3M2 H3M6 109.5
H3M5 C3M2 H3M6 109.5
O4M2 C4M H4M1 109.5
O4M2 C4M H4M2 109.5
H4M1 C4M H4M2 109.5
O4M2 C4M H4M3 109.5
H4M1 C4M H4M3 109.5
H4M2 C4M H4M3 109.5
O4M2 C4M H4M4 126.8
H4M2 C4M H4M4 118.6
H4M3 C4M H4M5 174.5
H4M4 C4M H4M5 109.5
O4M2 C4M H4M6 121.0
H4M1 C4M H4M6 128.0
H4M4 C4M H4M6 109.5
H4M5 C4M H4M6 109.5
C4M O4M2 H4M7 136.0
H4M5 O4M2 H4M7 172.2
C4M O4M2 H4M8 110.9
H4M5 O4M2 H4M8 132.8
H4M7 O4M2 H4M8 53.9
C5M O5M H5M 109.5
O5M C5M H5M1 109.5
O5M C5M H5M2 109.5
H5M1 C5M H5M2 109.5
O5M C5M H5M3 109.5
H5M1 C5M H5M3 109.5
H5M2 C5M H5M3 109.5
C6M O6M H6M 109.5
O6M C6M H6M1 109.5
O6M C6M H6M2 109.5
H6M1 C6M H6M2 109.5
O6M C6M H6M3 109.5
H6M1 C6M H6M3 109.5
H6M2 C6M H6M3 109.5
C6M1 O6M1 H6M4 109.5
C7M O7M H7M 109.5
O7M C7M H7M1 109.5
O7M C7M H7M2 109.5
H7M1 C7M H7M2 109.5
O7M C7M H7M3 109.5
H7M1 C7M H7M3 109.5
H7M2 C7M H7M3 109.5
C8M O8M H8M 109.5
O8M C8M H8M1 109.5
O8M C8M H8M2 109.5
H8M1 C8M H8M2 109.5
O8M C8M H8M3 109.5
H8M1 C8M H8M3 109.5
H8M2 C8M H8M3 109.5
C9M O9M H9M 109.5
O9M C9M H9M1 109.5
O9M C9M H9M2 109.5
H9M1 C9M H9M2 109.5
O9M C9M H9M3 109.5
H9M1 C9M H9M3 109.5
H9M2 C9M H9M3 109.5
C10M O10M H10M 109.5
O10M C10M H10C 109.5
O10M C10M H10D 109.5
H10C C10M H10D 109.5
O10M C10M H10E 109.5
H10C C10M H10E 109.5
H10D C10M H10E 109.5
C11M O11M H11M 109.5
O11M C11M H11D 109.5
O11M C11M H11E 109.5
H11D C11M H11E 109.5
O11M C11M H11F 109.5
H11D C11M H11F 109.5
H11E C11M H11F 109.5

loop_
_geom_bond_atom_site_label_1
_geom_bond_atom_site_label_2
_geom_bond_distance
Co1 N2 1.865(7)
Co1 O3 1.893(6)
Co1 O6 1.898(6)
Co1 N1 1.907(7)
Co1 O5 1.921(6)
Co1 O1 1.925(6)
Co1 Co2 2.9832(18)
Co3 O1B 1.86(3)
Co3 O1A 1.937(17)
Co3 O2B 2.105(14)
Co3 O7 2.115(6)
Co3 O4 2.128(6)
Co3 O2A 2.16(4)
Co3 O10 2.175(6)
Co3 O1 2.183(6)
Co3 Co4 2.8731(18)
Co3 Co2 2.8880(18)
Co5 N3 1.867(7)
Co5 N4 1.878(7)
Co5 O9 1.887(6)
Co5 O8 1.891(6)
Co5 O12 1.893(6)
Co5 O10 1.948(6)
Co5 Co4 2.9809(19)
Co2 O5 1.996(6)
Co2 O7 2.021(6)
Co2 O15 2.042(7)
Co2 O1 2.137(6)
Co2 O4 2.152(6)
Co4 O8 1.997(6)
Co4 O4 2.027(6)
Co4 O14 2.038(7)
Co4 O10 2.162(6)
Co4 O7 2.174(6)
O1 C1 1.408(10)
O2 C3 1.421(11)
O2 H2 0.8400
O3 C7 1.336(12)
O4 C18 1.393(10)
O5 C16 1.398(11)
O6 C22 1.303(10)
O7 C31 1.394(10)
O8 C33 1.419(10)
O9 C37 1.289(10)
O10 C46 1.433(10)
O11 C48 1.433(11)
O11 H11 0.8400
O12 C52 1.317(11)
O14 C64 1.242(13)
O15 C64 1.296(13)
N1 C5 1.265(11)
N1 C2 1.503(12)
N2 C20 1.273(10)
N2 C17 1.539(11)
N3 C35 1.307(11)
N3 C32 1.483(11)
N4 C50 1.301(11)
N4 C47 1.503(11)
C1 C2 1.577(13)
C1 H1A 0.9900
C1 H1B 0.9900
C2 C4 1.512(13)
C2 C3 1.524(12)
C3 H3A 0.9900
C3 H3B 0.9900
C4 H4A 0.9800
C4 H4B 0.9800
C4 H4C 0.9800
C5 C6 1.455(14)
C5 H5A 0.9500
C6 C7 1.382(14)
C6 C15 1.432(15)
C7 C8 1.445(14)
C8 C9 1.303(15)
C8 H8A 0.9500
C9 C10 1.393(17)
C9 H9A 0.9500
C10 C11 1.422(18)
C10 C15 1.439(17)
C11 C12 1.34(2)
C11 H11A 0.9500
C12 C13 1.40(2)
C12 H12A 0.9500
C13 C14 1.405(18)
C13 H13A 0.9500
C14 C15 1.397(16)
C14 H14A 0.9500
C16 C17 1.542(13)
C16 H16A 0.9900
C16 H16B 0.9900
C17 C18 1.502(12)
C17 C19 1.523(13)
C18 H18A 0.9900
C18 H18B 0.9900
C19 H19A 0.9800
C19 H19B 0.9800
C19 H19C 0.9800
C20 C21 1.450(12)
C20 H20A 0.9500
C21 C22 1.406(12)
C21 C30 1.430(12)
C22 C23 1.439(12)
C23 C24 1.364(13)
C23 H23A 0.9500
C24 C25 1.418(13)
C24 H24 0.9500
C25 C26 1.371(13)
C25 C30 1.419(13)
C26 C27 1.361(15)
C26 H26A 0.9500
C27 C28 1.388(15)
C27 H27A 0.9500
C28 C29 1.402(14)
C28 H28A 0.9500
C29 C30 1.392(13)
C29 H29A 0.9500
C31 C32 1.541(13)
C31 H31A 0.9900
C31 H31B 0.9900
C32 C33 1.508(13)
C32 C34 1.544(12)
C33 H33A 0.9900
C33 H33B 0.9900
C34 H34A 0.9800
C34 H34B 0.9800
C34 H34C 0.9800
C35 C36 1.418(12)
C35 H35A 0.9500
C36 C37 1.432(12)
C36 C45 1.471(12)
C37 C38 1.415(13)
C38 C39 1.343(13)
C38 H38A 0.9500
C39 C40 1.429(13)
C39 H39A 0.9500
C40 C45 1.401(13)
C40 C41 1.412(13)
C41 C42 1.357(14)
C41 H41A 0.9500
C42 C43 1.403(15)
C42 H42A 0.9500
C43 C44 1.351(14)
C43 H43A 0.9500
C44 C45 1.400(13)
C44 H44A 0.9500
C46 C47 1.525(12)
C46 H46A 0.9900
C46 H46B 0.9900
C47 C49 1.528(13)
C47 C48 1.542(13)
C48 H48A 0.9900
C48 H48B 0.9900
C49 H49A 0.9800
C49 H49B 0.9800
C49 H49C 0.9800
C50 C51 1.416(12)
C50 H50A 0.9500
C51 C52 1.419(14)
C51 C60 1.456(14)
C52 C53 1.416(12)
C53 C54 1.351(14)
C53 H53A 0.9500
C54 C55 1.422(15)
C54 H54A 0.9500
C55 C60 1.418(13)
C55 C56 1.428(16)
C56 C57 1.310(19)
C56 H56A 0.9500
C57 C58 1.432(18)
C57 H57A 0.9500
C58 C59 1.404(15)
C58 H58A 0.9500
C59 C60 1.392(15)
C59 H59A 0.9500
C64 C65 1.529(13)
C65 H65A 0.9800
C65 H65B 0.9800
C65 H65C 0.9800
O1A C2A 1.28(3)
O2A C11A 1.20(5)
C11A C1A 1.41(4)
C11A H11B 0.9500
C1A C6A 1.41(3)
C1A C2A 1.46(3)
C2A C3A 1.40(3)
C3A C4A 1.38(3)
C3A H3A1 0.9500
C4A C5A 1.57(3)
C4A H4A1 0.9500
C5A C6A 1.39(4)
C5A C10A 1.51(6)
C6A C7A 1.34(5)
C7A C8A 1.46(4)
C7A H7A 0.9500
C8A C9A 1.28(4)
C8A H8A1 0.9500
C9A C10A 1.25(6)
C9A H9A1 0.9500
C10A H10A 0.9500
O1B C3B 1.36(5)
O2B C11B 1.19(3)
C11B C4B 1.50(3)
C11B H11C 0.9500
C1B C2B 1.42(4)
C1B C6B 1.45(6)
C1B H1B1 0.9500
C2B C3B 1.46(3)
C2B H2B 0.9500
C3B C4B 1.34(4)
C4B C5B 1.49(3)
C5B C10B 1.24(4)
C5B C6B 1.37(4)
C6B C7B 1.48(5)
C7B C8B 1.28(7)
C7B H7B 0.9500
C8B C9B 1.17(5)
C8B H8B 0.9500
C9B C10B 1.42(4)
C9B H9B 0.9500
C10B H10B 0.9500
O1M C1M 1.399(13)
O1M H1M 0.8400
C1M H1M1 0.9800
C1M H1M2 0.9800
C1M H1M3 0.9800
O2M C2M 1.501(14)
O2M H2M 0.8400
C2M H2M1 0.9800
C2M H2M2 0.9800
C2M H2M3 0.9800
O3M C3M2 1.26(3)
O3M C3M1 1.33(2)
O3M H3M 0.8400
C3M1 H3M1 0.9800
C3M1 H3M2 0.9800
C3M1 H3M3 0.9800
C3M2 H3M4 0.9800
C3M2 H3M5 0.9800
C3M2 H3M6 0.9800
C4M O4M2 1.14(4)
C4M H4M1 0.9800
C4M H4M2 0.9800
C4M H4M3 0.9800
C4M H4M4 0.9800
C4M H4M5 0.9800
C4M H4M6 0.9800
O4M1 H4M7 0.8400
O4M1 H4M8 1.0242
O4M2 H4M5 1.2198
O4M2 H4M7 1.0372
O4M2 H4M8 0.8400
O5M C5M 1.22(3)
O5M H5M 0.8400
C5M H5M1 0.9800
C5M H5M2 0.9800
C5M H5M3 0.9800
O6M C6M 1.48(3)
O6M H6M 0.8400
C6M H6M1 0.9800
C6M H6M2 0.9800
C6M H6M3 0.9800
O6M1 C6M1 1.41(5)
O6M1 H6M4 0.8400
C6M1 H6M5 0.9800
C6M1 H6M6 0.9800
C6M1 H6M7 0.9800
O7M C7M 1.341(14)
O7M H7M 0.8400
C7M H7M1 0.9800
C7M H7M2 0.9800
C7M H7M3 0.9800
O8M C8M 1.48(3)
O8M H8M 0.8400
C8M H8M1 0.9800
C8M H8M2 0.9800
C8M H8M3 0.9800
O9M C9M 1.62(3)
O9M H9M 0.8400
C9M H9M1 0.9800
C9M H9M2 0.9800
C9M H9M3 0.9800
O10M C10M 1.44(3)
O10M H10M 0.8400
C10M H10C 0.9800
C10M H10D 0.9800
C10M H10E 0.9800
O11M C11M 1.22(5)
O11M H11M 0.8400
C11M H11D 0.9800
C11M H11E 0.9800
C11M H11F 0.9800
